data_2228597
loop_
_publ_author_name
'Du, Zhi-Yun'
'Huang, Hua-Rong'
'Lu, Yu-Jun'
'Zhang, Kun'
'Fang, Yan-Xiong'

_publ_section_title
;
 (3<i>E</i>,5<i>E</i>)-3,5-Bis(4-hydroxy-3,5-dimethoxybenzylidene)oxan-4-one
 monohydrate
;
_journal_coeditor_code XU5053
_journal_issue 12
_journal_name_full 'Acta Crystallographica Section E'
_journal_page_first o3334
_journal_paper_doi 10.1107/S1600536810041930
_journal_volume 66
_journal_year 2010
_chemical_formula_iupac 'C23 H24 O8, H2 O'
_chemical_formula_moiety 'C23 H24 O8, H2 O'
_chemical_formula_sum 'C23 H26 O9'
_chemical_formula_weight 446.44
_chemical_name_systematic
;
(3<i>E</i>,5<i>E</i>)-3,5-Bis(4-hydroxy-3,5-dimethoxybenzylidene)oxan-4-one
monohydrate
;
_space_group_IT_number 14
_symmetry_cell_setting monoclinic
_symmetry_space_group_name_Hall '-P 2ybc'
_symmetry_space_group_name_H-M 'P 1 21/c 1'
_atom_sites_solution_hydrogens geom
_atom_sites_solution_primary direct
_atom_sites_solution_secondary difmap
_audit_creation_method SHELXL-97
_cell_angle_alpha 90.00
_cell_angle_beta 105.349(5)
_cell_angle_gamma 90.00
_cell_formula_units_Z 4
_cell_length_a 9.203(2)
_cell_length_b 14.145(3)
_cell_length_c 17.011(4)
_cell_measurement_reflns_used 3096
_cell_measurement_temperature 293(2)
_cell_measurement_theta_max 25.46
_cell_measurement_theta_min 2.71
_cell_volume 2135.4(8)
_computing_cell_refinement 'SAINT-Plus (Bruker, 1999)'
_computing_data_collection 'SMART (Bruker, 1999)'
_computing_data_reduction 'SAINT-Plus (Bruker, 1999)'
_computing_molecular_graphics 'SHELXTL (Sheldrick, 2008)'
_computing_publication_material 'SHELXTL (Sheldrick, 2008)'
_computing_structure_refinement 'SHELXTL (Sheldrick, 2008)'
_computing_structure_solution 'SHELXTL (Sheldrick, 2008)'
_diffrn_ambient_temperature 293(2)
_diffrn_measured_fraction_theta_full 0.989
_diffrn_measured_fraction_theta_max 0.989
_diffrn_measurement_device_type 'Bruker SMART CCD 1000 area-detector'
_diffrn_measurement_method '\f and \w scans'
_diffrn_radiation_monochromator graphite
_diffrn_radiation_source 'fine-focus sealed tube'
_diffrn_radiation_type MoK\a
_diffrn_radiation_wavelength 0.71073
_diffrn_reflns_av_R_equivalents 0.0443
_diffrn_reflns_av_sigmaI/netI 0.0592
_diffrn_reflns_limit_h_max 11
_diffrn_reflns_limit_h_min -11
_diffrn_reflns_limit_k_max 18
_diffrn_reflns_limit_k_min -17
_diffrn_reflns_limit_l_max 21
_diffrn_reflns_limit_l_min -12
_diffrn_reflns_number 12756
_diffrn_reflns_theta_full 27.07
_diffrn_reflns_theta_max 27.07
_diffrn_reflns_theta_min 1.90
_diffrn_standards_number 0
_exptl_absorpt_coefficient_mu 0.107
_exptl_absorpt_correction_T_max 0.9665
_exptl_absorpt_correction_T_min 0.9553
_exptl_absorpt_correction_type multi-scan
_exptl_absorpt_process_details '(SADABS; Sheldrick, 1996)'
_exptl_crystal_colour 'pale yellow'
_exptl_crystal_density_diffrn 1.389
_exptl_crystal_density_method 'not measured'
_exptl_crystal_description block
_exptl_crystal_F_000 944
_exptl_crystal_size_max 0.43
_exptl_crystal_size_mid 0.40
_exptl_crystal_size_min 0.32
_refine_diff_density_max 0.204
_refine_diff_density_min -0.178
_refine_ls_extinction_method none
_refine_ls_goodness_of_fit_ref 0.993
_refine_ls_hydrogen_treatment constr
_refine_ls_matrix_type full
_refine_ls_number_parameters 295
_refine_ls_number_reflns 4650
_refine_ls_number_restraints 0
_refine_ls_restrained_S_all 0.993
_refine_ls_R_factor_all 0.1062
_refine_ls_R_factor_gt 0.0454
_refine_ls_shift/su_max 0.000
_refine_ls_shift/su_mean 0.000
_refine_ls_structure_factor_coef Fsqd
_refine_ls_weighting_details 'calc w=1/[\s^2^(Fo^2^)+(0.0473P)^2^+0.2822P] where P=(Fo^2^+2Fc^2^)/3'
_refine_ls_weighting_scheme calc
_refine_ls_wR_factor_gt 0.0942
_refine_ls_wR_factor_ref 0.1162
_reflns_number_gt 2502
_reflns_number_total 4650
_reflns_threshold_expression I>2sigma(I)
_cod_data_source_file xu5053.cif
_cod_data_source_block I
_cod_original_cell_volume 2135.5(9)
_cod_original_sg_symbol_H-M 'P 21/c'
_cod_database_code 2228597
_cod_database_fobs_code 2228597

loop_
_symmetry_equiv_pos_as_xyz
'x, y, z'
'-x, y+1/2, -z+1/2'
'-x, -y, -z'
'x, -y-1/2, z-1/2'

loop_
_atom_site_type_symbol
_atom_site_label
_atom_site_fract_x
_atom_site_fract_y
_atom_site_fract_z
_atom_site_U_iso_or_equiv
_atom_site_adp_type
_atom_site_calc_flag
_atom_site_refinement_flags
_atom_site_occupancy
_atom_site_disorder_assembly
_atom_site_disorder_group
C C1 0.8908(2) 0.32659(13) 0.97171(12) 0.0394(5) Uani d . 1 . .
C C2 0.8037(2) 0.29050(13) 1.02728(12) 0.0394(5) Uani d . 1 . .
C C3 0.6896(2) 0.35663(14) 1.04616(13) 0.0473(6) Uani d . 1 . .
H H3A 0.6147 0.3207 1.0643 0.057 Uiso calc R 1 . .
H H3B 0.7390 0.3994 1.0896 0.057 Uiso calc R 1 . .
C C4 0.7220(2) 0.47300(14) 0.95381(15) 0.0498(6) Uani d . 1 . .
H H4A 0.7600 0.5166 0.9985 0.060 Uiso calc R 1 . .
H H4B 0.6701 0.5096 0.9065 0.060 Uiso calc R 1 . .
C C5 0.8524(2) 0.42155(13) 0.93530(12) 0.0392(5) Uani d . 1 . .
C C6 0.8228(2) 0.19984(14) 1.05100(13) 0.0455(5) Uani d . 1 . .
H H6 0.8920 0.1658 1.0311 0.055 Uiso calc R 1 . .
C C7 0.7496(2) 0.14758(13) 1.10385(13) 0.0417(5) Uani d . 1 . .
C C8 0.7119(2) 0.05293(13) 1.08579(14) 0.0452(5) Uani d . 1 . .
H H8 0.7418 0.0233 1.0438 0.054 Uiso calc R 1 . .
C C9 0.6305(2) 0.00271(13) 1.12948(13) 0.0427(5) Uani d . 1 . .
C C10 0.5885(2) 0.04587(13) 1.19366(13) 0.0403(5) Uani d . 1 . .
C C11 0.6329(2) 0.13891(14) 1.21437(13) 0.0398(5) Uani d . 1 . .
C C12 0.7122(2) 0.18956(14) 1.16978(13) 0.0428(5) Uani d . 1 . .
H H12 0.7406 0.2517 1.1839 0.051 Uiso calc R 1 . .
C C13 0.9318(2) 0.45266(13) 0.88503(13) 0.0410(5) Uani d . 1 . .
H H13 1.0080 0.4116 0.8805 0.049 Uiso calc R 1 . .
C C14 0.9230(2) 0.53765(13) 0.83608(13) 0.0395(5) Uani d . 1 . .
C C15 0.9862(2) 0.53228(13) 0.77028(13) 0.0422(5) Uani d . 1 . .
H H15 1.0342 0.4771 0.7613 0.051 Uiso calc R 1 . .
C C16 0.9781(2) 0.60806(13) 0.71856(13) 0.0410(5) Uani d . 1 . .
C C17 0.9098(2) 0.69190(13) 0.73198(13) 0.0401(5) Uani d . 1 . .
C C18 0.8509(2) 0.69876(13) 0.79906(13) 0.0406(5) Uani d . 1 . .
C C19 0.8556(2) 0.62257(13) 0.85041(13) 0.0408(5) Uani d . 1 . .
H H19 0.8140 0.6276 0.8945 0.049 Uiso calc R 1 . .
C C20 0.6271(3) -0.13737(15) 1.05107(15) 0.0607(7) Uani d . 1 . .
H H20A 0.5826 -0.1071 0.9998 0.091 Uiso calc R 1 . .
H H20B 0.5931 -0.2017 1.0490 0.091 Uiso calc R 1 . .
H H20C 0.7349 -0.1362 1.0616 0.091 Uiso calc R 1 . .
C C21 0.6141(3) 0.26902(15) 1.30040(16) 0.0681(7) Uani d . 1 . .
H H21A 0.7204 0.2816 1.3147 0.102 Uiso calc R 1 . .
H H21B 0.5747 0.2835 1.3459 0.102 Uiso calc R 1 . .
H H21C 0.5646 0.3075 1.2547 0.102 Uiso calc R 1 . .
C C22 1.1153(3) 0.53010(16) 0.63678(16) 0.0637(7) Uani d . 1 . .
H H22A 1.2007 0.5215 0.6829 0.096 Uiso calc R 1 . .
H H22B 1.1493 0.5405 0.5888 0.096 Uiso calc R 1 . .
H H22C 1.0530 0.4746 0.6295 0.096 Uiso calc R 1 . .
C C23 0.7318(3) 0.79786(15) 0.87680(15) 0.0583(6) Uani d . 1 . .
H H23A 0.6518 0.7534 0.8741 0.088 Uiso calc R 1 . .
H H23B 0.6936 0.8610 0.8768 0.088 Uiso calc R 1 . .
H H23C 0.8104 0.7875 0.9259 0.088 Uiso calc R 1 . .
O O1 0.99167(17) 0.27831(9) 0.95636(9) 0.0512(4) Uani d . 1 . .
O O2 0.61814(16) 0.40948(10) 0.97496(10) 0.0530(4) Uani d . 1 . .
O O3 0.58409(18) -0.08894(9) 1.11397(10) 0.0589(4) Uani d . 1 . .
O O4 0.50522(17) -0.00394(9) 1.23443(10) 0.0535(4) Uani d . 1 . .
H H4 0.4751 0.0316 1.2648 0.080 Uiso calc R 1 . .
O O5 0.58841(17) 0.17232(9) 1.27958(9) 0.0524(4) Uani d . 1 . .
O O6 1.03097(17) 0.60926(9) 0.65026(10) 0.0564(4) Uani d . 1 . .
O O7 0.89910(18) 0.76810(9) 0.68224(10) 0.0527(4) Uani d . 1 . .
H H7 0.9409 0.7564 0.6463 0.079 Uiso calc R 1 . .
O O8 0.79014(17) 0.78551(9) 0.80853(10) 0.0547(4) Uani d . 1 . .
O O1W 0.65172(17) 0.92850(11) 0.65729(11) 0.0660(5) Uani d . 1 . .
H H1A 0.7002 0.8780 0.6759 0.099 Uiso d R 1 . .
H H1B 0.5849 0.9142 0.6119 0.099 Uiso d R 1 . .

loop_
_atom_site_aniso_label
_atom_site_aniso_U_11
_atom_site_aniso_U_22
_atom_site_aniso_U_33
_atom_site_aniso_U_12
_atom_site_aniso_U_13
_atom_site_aniso_U_23
C1 0.0492(13) 0.0356(11) 0.0326(12) -0.0025(10) 0.0094(11) -0.0033(9)
C2 0.0479(12) 0.0356(11) 0.0354(13) -0.0017(9) 0.0120(11) -0.0005(9)
C3 0.0536(13) 0.0463(12) 0.0442(14) 0.0021(10) 0.0167(12) 0.0079(11)
C4 0.0552(14) 0.0403(12) 0.0554(15) 0.0015(10) 0.0173(12) 0.0078(11)
C5 0.0464(12) 0.0338(11) 0.0369(13) -0.0033(9) 0.0103(11) 0.0004(9)
C6 0.0536(13) 0.0404(12) 0.0456(14) -0.0003(10) 0.0185(12) 0.0013(10)
C7 0.0470(12) 0.0374(11) 0.0423(13) 0.0022(10) 0.0149(11) 0.0071(10)
C8 0.0551(13) 0.0378(11) 0.0467(14) 0.0045(10) 0.0204(12) 0.0045(10)
C9 0.0487(12) 0.0310(11) 0.0483(14) 0.0017(9) 0.0129(11) 0.0028(10)
C10 0.0416(11) 0.0368(11) 0.0433(13) 0.0022(9) 0.0126(11) 0.0078(10)
C11 0.0445(12) 0.0389(11) 0.0364(13) 0.0032(9) 0.0111(11) 0.0024(10)
C12 0.0494(12) 0.0343(11) 0.0435(14) -0.0008(9) 0.0102(11) 0.0038(10)
C13 0.0500(12) 0.0321(10) 0.0410(13) -0.0001(9) 0.0121(11) 0.0013(10)
C14 0.0433(11) 0.0321(10) 0.0429(13) -0.0024(9) 0.0112(11) 0.0011(9)
C15 0.0461(12) 0.0323(11) 0.0497(14) -0.0002(9) 0.0155(11) 0.0020(10)
C16 0.0436(12) 0.0383(11) 0.0453(14) -0.0017(9) 0.0190(11) 0.0019(10)
C17 0.0437(12) 0.0323(11) 0.0451(14) -0.0015(9) 0.0133(11) 0.0064(10)
C18 0.0448(12) 0.0292(11) 0.0488(14) 0.0020(9) 0.0140(11) 0.0007(10)
C19 0.0475(12) 0.0362(11) 0.0415(13) -0.0030(9) 0.0167(11) 0.0008(10)
C20 0.0782(17) 0.0438(13) 0.0601(17) 0.0027(12) 0.0184(14) -0.0078(12)
C21 0.094(2) 0.0520(15) 0.0655(18) -0.0044(13) 0.0329(16) -0.0146(13)
C22 0.0762(17) 0.0526(14) 0.0759(19) 0.0133(12) 0.0440(16) 0.0072(13)
C23 0.0667(15) 0.0494(13) 0.0644(17) 0.0141(11) 0.0269(14) 0.0014(12)
O1 0.0681(10) 0.0414(8) 0.0521(10) 0.0110(7) 0.0299(9) 0.0080(7)
O2 0.0484(9) 0.0532(9) 0.0581(10) 0.0032(7) 0.0155(8) 0.0173(8)
O3 0.0842(11) 0.0372(8) 0.0632(11) -0.0119(8) 0.0334(10) -0.0059(8)
O4 0.0651(10) 0.0424(8) 0.0620(12) -0.0067(7) 0.0328(9) 0.0020(8)
O5 0.0698(10) 0.0421(8) 0.0523(10) -0.0040(7) 0.0285(9) -0.0043(7)
O6 0.0751(11) 0.0425(8) 0.0638(11) 0.0120(7) 0.0399(10) 0.0117(8)
O7 0.0715(11) 0.0363(8) 0.0578(11) 0.0075(7) 0.0303(9) 0.0122(8)
O8 0.0743(11) 0.0387(8) 0.0598(11) 0.0117(7) 0.0328(9) 0.0061(7)
O1W 0.0629(10) 0.0578(10) 0.0766(13) -0.0020(8) 0.0171(9) 0.0005(9)

loop_
_atom_type_symbol
_atom_type_description
_atom_type_scat_dispersion_real
_atom_type_scat_dispersion_imag
_atom_type_scat_source
C C 0.0033 0.0016 'International Tables Vol C Tables 4.2.6.8 and 6.1.1.4'
H H 0.0000 0.0000 'International Tables Vol C Tables 4.2.6.8 and 6.1.1.4'
O O 0.0106 0.0060 'International Tables Vol C Tables 4.2.6.8 and 6.1.1.4'

loop_
_geom_angle_atom_site_label_1
_geom_angle_atom_site_label_2
_geom_angle_atom_site_label_3
_geom_angle_site_symmetry_1
_geom_angle_site_symmetry_3
_geom_angle
_geom_angle_publ_flag
O1 C1 C5 . . 121.49(18) ?
O1 C1 C2 . . 120.54(17) ?
C5 C1 C2 . . 117.97(18) ?
C6 C2 C1 . . 118.06(18) ?
C6 C2 C3 . . 125.04(19) ?
C1 C2 C3 . . 116.64(17) ?
O2 C3 C2 . . 109.61(17) ?
O2 C3 H3A . . 109.7 ?
C2 C3 H3A . . 109.7 ?
O2 C3 H3B . . 109.7 ?
C2 C3 H3B . . 109.7 ?
H3A C3 H3B . . 108.2 ?
O2 C4 C5 . . 111.89(16) ?
O2 C4 H4A . . 109.2 ?
C5 C4 H4A . . 109.2 ?
O2 C4 H4B . . 109.2 ?
C5 C4 H4B . . 109.2 ?
H4A C4 H4B . . 107.9 ?
C13 C5 C1 . . 117.08(18) ?
C13 C5 C4 . . 125.08(18) ?
C1 C5 C4 . . 117.74(17) ?
C2 C6 C7 . . 128.60(19) ?
C2 C6 H6 . . 115.7 ?
C7 C6 H6 . . 115.7 ?
C12 C7 C8 . . 119.13(19) ?
C12 C7 C6 . . 122.26(18) ?
C8 C7 C6 . . 118.58(19) ?
C9 C8 C7 . . 120.8(2) ?
C9 C8 H8 . . 119.6 ?
C7 C8 H8 . . 119.6 ?
O3 C9 C8 . . 124.67(19) ?
O3 C9 C10 . . 115.41(18) ?
C8 C9 C10 . . 119.92(18) ?
O4 C10 C9 . . 118.97(18) ?
O4 C10 C11 . . 121.84(19) ?
C9 C10 C11 . . 119.19(19) ?
O5 C11 C12 . . 125.57(18) ?
O5 C11 C10 . . 113.63(17) ?
C12 C11 C10 . . 120.8(2) ?
C11 C12 C7 . . 120.00(19) ?
C11 C12 H12 . . 120.0 ?
C7 C12 H12 . . 120.0 ?
C5 C13 C14 . . 132.99(19) ?
C5 C13 H13 . . 113.5 ?
C14 C13 H13 . . 113.5 ?
C15 C14 C19 . . 118.95(18) ?
C15 C14 C13 . . 116.33(18) ?
C19 C14 C13 . . 124.71(19) ?
C16 C15 C14 . . 120.50(18) ?
C16 C15 H15 . . 119.8 ?
C14 C15 H15 . . 119.8 ?
O6 C16 C15 . . 125.38(18) ?
O6 C16 C17 . . 113.92(17) ?
C15 C16 C17 . . 120.70(19) ?
O7 C17 C16 . . 122.48(19) ?
O7 C17 C18 . . 118.44(17) ?
C16 C17 C18 . . 119.08(18) ?
O8 C18 C19 . . 124.58(19) ?
O8 C18 C17 . . 114.67(17) ?
C19 C18 C17 . . 120.75(18) ?
C18 C19 C14 . . 119.97(19) ?
C18 C19 H19 . . 120.0 ?
C14 C19 H19 . . 120.0 ?
O3 C20 H20A . . 109.5 ?
O3 C20 H20B . . 109.5 ?
H20A C20 H20B . . 109.5 ?
O3 C20 H20C . . 109.5 ?
H20A C20 H20C . . 109.5 ?
H20B C20 H20C . . 109.5 ?
O5 C21 H21A . . 109.5 ?
O5 C21 H21B . . 109.5 ?
H21A C21 H21B . . 109.5 ?
O5 C21 H21C . . 109.5 ?
H21A C21 H21C . . 109.5 ?
H21B C21 H21C . . 109.5 ?
O6 C22 H22A . . 109.5 ?
O6 C22 H22B . . 109.5 ?
H22A C22 H22B . . 109.5 ?
O6 C22 H22C . . 109.5 ?
H22A C22 H22C . . 109.5 ?
H22B C22 H22C . . 109.5 ?
O8 C23 H23A . . 109.5 ?
O8 C23 H23B . . 109.5 ?
H23A C23 H23B . . 109.5 ?
O8 C23 H23C . . 109.5 ?
H23A C23 H23C . . 109.5 ?
H23B C23 H23C . . 109.5 ?
C4 O2 C3 . . 110.80(16) ?
C9 O3 C20 . . 118.01(17) ?
C10 O4 H4 . . 109.5 ?
C11 O5 C21 . . 118.12(17) ?
C16 O6 C22 . . 117.36(16) ?
C17 O7 H7 . . 109.5 ?
C18 O8 C23 . . 117.46(16) ?
H1A O1W H1B . . 108.0 ?

loop_
_geom_bond_atom_site_label_1
_geom_bond_atom_site_label_2
_geom_bond_site_symmetry_2
_geom_bond_distance
_geom_bond_publ_flag
C1 O1 . 1.234(2) ?
C1 C5 . 1.482(3) ?
C1 C2 . 1.483(3) ?
C2 C6 . 1.342(3) ?
C2 C3 . 1.503(3) ?
C3 O2 . 1.427(2) ?
C3 H3A . 0.9700 ?
C3 H3B . 0.9700 ?
C4 O2 . 1.426(2) ?
C4 C5 . 1.506(3) ?
C4 H4A . 0.9700 ?
C4 H4B . 0.9700 ?
C5 C13 . 1.338(3) ?
C6 C7 . 1.460(3) ?
C6 H6 . 0.9300 ?
C7 C12 . 1.390(3) ?
C7 C8 . 1.397(3) ?
C8 C9 . 1.383(3) ?
C8 H8 . 0.9300 ?
C9 O3 . 1.369(2) ?
C9 C10 . 1.392(3) ?
C10 O4 . 1.358(2) ?
C10 C11 . 1.395(3) ?
C11 O5 . 1.365(2) ?
C11 C12 . 1.384(3) ?
C12 H12 . 0.9300 ?
C13 C14 . 1.452(3) ?
C13 H13 . 0.9300 ?
C14 C15 . 1.393(3) ?
C14 C19 . 1.403(3) ?
C15 C16 . 1.376(3) ?
C15 H15 . 0.9300 ?
C16 O6 . 1.374(2) ?
C16 C17 . 1.389(3) ?
C17 O7 . 1.358(2) ?
C17 C18 . 1.390(3) ?
C18 O8 . 1.376(2) ?
C18 C19 . 1.381(3) ?
C19 H19 . 0.9300 ?
C20 O3 . 1.413(3) ?
C20 H20A . 0.9600 ?
C20 H20B . 0.9600 ?
C20 H20C . 0.9600 ?
C21 O5 . 1.417(2) ?
C21 H21A . 0.9600 ?
C21 H21B . 0.9600 ?
C21 H21C . 0.9600 ?
C22 O6 . 1.415(2) ?
C22 H22A . 0.9600 ?
C22 H22B . 0.9600 ?
C22 H22C . 0.9600 ?
C23 O8 . 1.413(3) ?
C23 H23A . 0.9600 ?
C23 H23B . 0.9600 ?
C23 H23C . 0.9600 ?
O4 H4 . 0.8200 ?
O7 H7 . 0.8200 ?
O1W H1A . 0.8572 ?
O1W H1B . 0.8743 ?

loop_
_geom_hbond_atom_site_label_D
_geom_hbond_atom_site_label_H
_geom_hbond_atom_site_label_A
_geom_hbond_site_symmetry_A
_geom_hbond_distance_DH
_geom_hbond_distance_HA
_geom_hbond_distance_DA
_geom_hbond_angle_DHA
_geom_hbond_publ_flag
O4 H4 O1W 3_667 0.82 2.06 2.833(2) 156 y
O7 H7 O1 2_756 0.82 2.03 2.801(2) 157 y
O1W H1A O7 . 0.86 2.38 3.162(2) 152 y
O1W H1B O2 2_656 0.87 2.05 2.888(2) 160 y
C13 H13 O7 2_746 0.93 2.54 3.390(3) 151 y
C23 H23C O1 3_767 0.96 2.50 3.445(3) 167 y

loop_
_geom_torsion_atom_site_label_1
_geom_torsion_atom_site_label_2
_geom_torsion_atom_site_label_3
_geom_torsion_atom_site_label_4
_geom_torsion_site_symmetry_1
_geom_torsion_site_symmetry_2
_geom_torsion_site_symmetry_3
_geom_torsion_site_symmetry_4
_geom_torsion
_geom_torsion_publ_flag
O1 C1 C2 C6 . . . . -9.1(3) ?
C5 C1 C2 C6 . . . . 170.58(19) ?
O1 C1 C2 C3 . . . . 176.48(19) ?
C5 C1 C2 C3 . . . . -3.8(3) ?
C6 C2 C3 O2 . . . . -136.3(2) ?
C1 C2 C3 O2 . . . . 37.7(2) ?
O1 C1 C5 C13 . . . . 0.0(3) ?
C2 C1 C5 C13 . . . . -179.67(18) ?
O1 C1 C5 C4 . . . . 176.63(19) ?
C2 C1 C5 C4 . . . . -3.1(3) ?
O2 C4 C5 C13 . . . . 152.0(2) ?
O2 C4 C5 C1 . . . . -24.3(3) ?
C1 C2 C6 C7 . . . . -179.0(2) ?
C3 C2 C6 C7 . . . . -5.1(4) ?
C2 C6 C7 C12 . . . . -35.3(3) ?
C2 C6 C7 C8 . . . . 142.7(2) ?
C12 C7 C8 C9 . . . . 3.9(3) ?
C6 C7 C8 C9 . . . . -174.22(19) ?
C7 C8 C9 O3 . . . . 177.48(19) ?
C7 C8 C9 C10 . . . . -1.6(3) ?
O3 C9 C10 O4 . . . . -0.8(3) ?
C8 C9 C10 O4 . . . . 178.29(19) ?
O3 C9 C10 C11 . . . . 179.12(18) ?
C8 C9 C10 C11 . . . . -1.7(3) ?
O4 C10 C11 O5 . . . . 1.7(3) ?
C9 C10 C11 O5 . . . . -178.28(18) ?
O4 C10 C11 C12 . . . . -177.24(19) ?
C9 C10 C11 C12 . . . . 2.8(3) ?
O5 C11 C12 C7 . . . . -179.31(18) ?
C10 C11 C12 C7 . . . . -0.5(3) ?
C8 C7 C12 C11 . . . . -2.8(3) ?
C6 C7 C12 C11 . . . . 175.20(19) ?
C1 C5 C13 C14 . . . . 176.8(2) ?
C4 C5 C13 C14 . . . . 0.4(4) ?
C5 C13 C14 C15 . . . . -158.0(2) ?
C5 C13 C14 C19 . . . . 21.6(4) ?
C19 C14 C15 C16 . . . . -2.2(3) ?
C13 C14 C15 C16 . . . . 177.47(18) ?
C14 C15 C16 O6 . . . . -177.28(19) ?
C14 C15 C16 C17 . . . . 1.5(3) ?
O6 C16 C17 O7 . . . . -0.9(3) ?
C15 C16 C17 O7 . . . . -179.78(19) ?
O6 C16 C17 C18 . . . . 179.54(18) ?
C15 C16 C17 C18 . . . . 0.7(3) ?
O7 C17 C18 O8 . . . . -1.6(3) ?
C16 C17 C18 O8 . . . . 178.00(18) ?
O7 C17 C18 C19 . . . . 178.38(19) ?
C16 C17 C18 C19 . . . . -2.0(3) ?
O8 C18 C19 C14 . . . . -178.75(18) ?
C17 C18 C19 C14 . . . . 1.3(3) ?
C15 C14 C19 C18 . . . . 0.8(3) ?
C13 C14 C19 C18 . . . . -178.80(19) ?
C5 C4 O2 C3 . . . . 60.9(2) ?
C2 C3 O2 C4 . . . . -67.7(2) ?
C8 C9 O3 C20 . . . . 2.7(3) ?
C10 C9 O3 C20 . . . . -178.19(19) ?
C12 C11 O5 C21 . . . . 5.3(3) ?
C10 C11 O5 C21 . . . . -173.58(19) ?
C15 C16 O6 C22 . . . . -7.4(3) ?
C17 C16 O6 C22 . . . . 173.82(19) ?
C19 C18 O8 C23 . . . . 1.6(3) ?
C17 C18 O8 C23 . . . . -178.42(19) ?

loop_
_cod_related_entry_id
_cod_related_entry_database
_cod_related_entry_code
1 ChemSpider 30656397
